data_4121955
loop_
_publ_author_name
'Graham, Alexander J.'
'Banu, Ana-Maria'
'D\"uren, Tina'
'Greenaway, Alex'
'McKellar, Scott C.'
'Mowat, John P. S.'
'Ward, Kenneth'
'Wright, Paul A.'
'Moggach, Stephen A.'

_publ_section_title
;
 Stabilization of Scandium Terephthalate MOFs against Reversible
 Amorphization and Structural Phase Transition by Guest Uptake at Extreme
 Pressure.
;
_journal_issue 24
_journal_name_full 'Journal of the American Chemical Society'
_journal_page_first 8606
_journal_page_last 8613
_journal_paper_doi 10.1021/ja411934f
_journal_volume 136
_journal_year 2014
_chemical_absolute_configuration ad
_chemical_formula_moiety 'C24 H6 N3 O18 Sc2'
_chemical_formula_sum 'C24 H6 N3 O18 Sc2'
_chemical_formula_weight 714.23
_space_group_IT_number 43
_symmetry_cell_setting orthorhombic
_symmetry_space_group_name_Hall 'F 2 -2d'
_symmetry_space_group_name_H-M 'F d d 2'
_atom_sites_solution_hydrogens difmap
_atom_sites_solution_primary other
_audit_creation_date 13-04-25
_audit_creation_method CRYSTALS_ver_14.40
_cell_angle_alpha 90
_cell_angle_beta 90
_cell_angle_gamma 90
_cell_formula_units_Z 8
_cell_length_a 19.610(6)
_cell_length_b 32.864(8)
_cell_length_c 8.6757(16)
_cell_measurement_reflns_used 1102
_cell_measurement_temperature 293
_cell_measurement_theta_max 21
_cell_measurement_theta_min 3
_cell_volume 5591(2)
_computing_cell_refinement 'Apex2 (Bruker AXS, 2006)'
_computing_data_collection 'Apex2 (Bruker AXS, 2006)'
_computing_data_reduction 'Apex2 (Bruker AXS, 2006)'
_computing_molecular_graphics 'CAMERON (Watkin et al., 1996)'
_computing_publication_material 'CRYSTALS (Betteridge et al., 2003)'
_computing_structure_refinement 'CRYSTALS (Betteridge et al., 2003)'
_computing_structure_solution 'USER DEFINED STRUCTURE SOLUTION'
_diffrn_ambient_temperature 293
_diffrn_measured_fraction_theta_full 0.745
_diffrn_measured_fraction_theta_max 0.711
_diffrn_measurement_device Area
_diffrn_measurement_device_type 'Bruker Kappa Apex2'
_diffrn_measurement_method \w
_diffrn_radiation_monochromator graphite
_diffrn_radiation_type 'Mo K\a'
_diffrn_radiation_wavelength 0.71073
_diffrn_reflns_av_R_equivalents 0.121
_diffrn_reflns_limit_h_max 16
_diffrn_reflns_limit_h_min 0
_diffrn_reflns_limit_k_max 30
_diffrn_reflns_limit_k_min 0
_diffrn_reflns_limit_l_max 8
_diffrn_reflns_limit_l_min -8
_diffrn_reflns_number 4038
_diffrn_reflns_theta_full 15.793
_diffrn_reflns_theta_max 21.057
_diffrn_reflns_theta_min 3.170
_diffrn_standards_number 0
_exptl_absorpt_coefficient_mu 0.579
_exptl_absorpt_correction_T_max 0.93
_exptl_absorpt_correction_T_min 0.53
_exptl_absorpt_correction_type multi-scan
_exptl_absorpt_process_details 'SADABS (Siemens, 1996)'
_exptl_crystal_colour colourless
_exptl_crystal_density_diffrn 1.697
_exptl_crystal_density_method 'not measured'
_exptl_crystal_description block
_exptl_crystal_F_000 2856
_exptl_crystal_size_max 0.200
_exptl_crystal_size_mid 0.120
_exptl_crystal_size_min 0.120
_refine_diff_density_max 1.51
_refine_diff_density_min -1.80
_refine_ls_abs_structure_details 'Flack (1983), 248 Friedel-pairs'
_refine_ls_abs_structure_Flack 0.7(3)
_refine_ls_extinction_method None
_refine_ls_goodness_of_fit_ref 1.2282
_refine_ls_hydrogen_treatment constr
_refine_ls_matrix_type full
_refine_ls_number_parameters 119
_refine_ls_number_reflns 1003
_refine_ls_number_restraints 131
_refine_ls_R_factor_all 0.1748
_refine_ls_R_factor_gt 0.1255
_refine_ls_shift/su_max 0.0144657
_refine_ls_shift/su_mean 0.0008316
_refine_ls_structure_factor_coef Fsqd
_refine_ls_weighting_details
;
 Method= Modified Sheldrick 
 w=1/[\s^2^(F^2^) + ( 0.20P)^2^ + 0.00P] 
 ,where P=(max(Fo^2^,0) + 2Fc^2^)/3 
;
_refine_ls_weighting_scheme calc
_refine_ls_wR_factor_all 0.3453
_refine_ls_wR_factor_gt 0.3015
_refine_ls_wR_factor_ref 0.3453
_reflns_limit_h_max 16
_reflns_limit_h_min 0
_reflns_limit_k_max 30
_reflns_limit_k_min 0
_reflns_limit_l_max 8
_reflns_limit_l_min -8
_reflns_number_gt 618
_reflns_number_total 1047
_reflns_threshold_expression I>2.0\s(I)
_oxford_diffrn_Wilson_B_factor 3.65
_oxford_diffrn_Wilson_scale 134.24
_oxford_refine_ls_r_factor_ref 0.1748
_oxford_refine_ls_scale 0.07537(14)
_oxford_reflns_number_all 1003
_oxford_reflns_threshold_expression_ref I>-10.0\s(I)
_oxford_structure_analysis_title 'Sc2NO2BDC3 in Fdd2'
_cod_data_source_file ScBDCNF2.cif
_cod_data_source_block ScBDCNO2_FC77_@_0.41_GPa
_cod_depositor_comments
;
The following automatic conversions were performed:

'_atom_sites_solution_primary' value 'Other' changed to 'other'
according to
/usr/data/users/saulius/crontab/automatic-downloads/rss-feeds/ACS/lib/dictionaries/cif_core.dic
dictionary named 'cif_core.dic' version 2.4.2 from 2011-04-26.

Automatic conversion script
Id: cif_fix_values 2281 2013-09-26 08:29:07Z andrius 

 Adding full bibliography for 4121943--4121962.cif.
;
_cod_original_sg_symbol_Hall 'F 2 -2d '
_cod_original_sg_symbol_H-M 'F d d 2 '
_cod_database_code 4121955

loop_
_symmetry_equiv_pos_as_xyz
x,y,z
x,y+1/2,z+1/2
x+1/2,y,z+1/2
x+1/2,y+1/2,z
-x+1/4,y+1/4,z+1/4
-x+1/4,y+3/4,z+3/4
-x+3/4,y+1/4,z+3/4
-x+3/4,y+3/4,z+1/4
x+1/4,-y+1/4,z+1/4
x+1/4,-y+3/4,z+3/4
x+3/4,-y+1/4,z+3/4
x+3/4,-y+3/4,z+1/4
-x+1/2,-y,z+1/2
-x+1/2,-y+1/2,z+1
-x+1,-y,z+1
-x+1,-y+1/2,z+1/2

loop_
_atom_site_label
_atom_site_type_symbol
_atom_site_fract_x
_atom_site_fract_y
_atom_site_fract_z
_atom_site_U_iso_or_equiv
_atom_site_occupancy
_atom_site_adp_type
_atom_site_refinement_flags_posn
_atom_site_refinement_flags_adp
_atom_site_disorder_group
Sc1 Sc 0.2546(2) 0.48873(12) 0.3183(7) 0.0416 1.0000 Uani . . .
C1 C 0.2630(13) 0.4321(4) 0.5918(10) 0.058(2) 1.0000 Uiso D U .
C2 C 0.2911(13) 0.3916(4) 0.6449(10) 0.058(2) 1.0000 Uiso D U .
C3 C 0.3045(13) 0.3870(4) 0.7994(11) 0.060(2) 1.0000 Uiso D U .
C4 C 0.3378(10) 0.3522(5) 0.8569(10) 0.060(2) 1.0000 Uiso D U .
C5 C 0.3616(12) 0.3249(5) 0.7472(11) 0.061(2) 1.0000 Uiso D U .
C6 C 0.3494(12) 0.3299(5) 0.5952(12) 0.060(2) 1.0000 Uiso D U .
C7 C 0.3138(12) 0.3634(3) 0.5400(10) 0.059(2) 1.0000 Uiso D U .
C8 C 0.1458(6) 0.5207(7) 0.5537(12) 0.067(3) 1.0000 Uiso D U .
C9 C 0.0706(5) 0.5116(7) 0.5527(12) 0.068(3) 1.0000 Uiso D U .
C10 C 0.0344(2) 0.5057(4) 0.4179(13) 0.069(3) 1.0000 Uiso D U .
C11 C 0.0338(5) 0.5063(8) 0.6846(15) 0.069(3) 1.0000 Uiso D U .
C12 C 0.3408(10) 0.5419(5) 0.5579(13) 0.061(2) 1.0000 Uiso D U .
O1 O 0.2578(9) 0.4377(4) 0.4496(11) 0.058(3) 1.0000 Uiso D U .
O2 O 0.2432(9) 0.4580(4) 0.6862(12) 0.058(3) 1.0000 Uiso D U .
O3 O 0.1740(8) 0.5152(5) 0.4290(12) 0.068(3) 1.0000 Uiso D U .
O4 O 0.3290(9) 0.5166(4) 0.4549(13) 0.062(3) 1.0000 Uiso D U .
O5 O 0.3177(9) 0.5416(4) 0.6892(12) 0.062(3) 1.0000 Uiso D U .
O6 O 0.1681(7) 0.5322(5) 0.6797(13) 0.067(3) 1.0000 Uiso D U .
O41 O 0.3947(12) 0.3735(8) 1.071(3) 0.135(11) 0.5000 Uiso D U .
O42 O 0.3151(13) 0.3259(7) 1.086(2) 0.135(11) 0.5000 Uiso D U .
O71 O 0.246(2) 0.3557(5) 0.349(4) 0.26(2) 0.5000 Uiso D U .
O72 O 0.362(3) 0.3736(5) 0.327(4) 0.26(2) 0.5000 Uiso D U .
O101 O 0.0727(6) 0.5567(5) 0.249(3) 0.109(10) 0.5000 Uiso D U 1
O102 O 0.0354(7) 0.5035(7) 0.1543(18) 0.108(10) 0.5000 Uiso D U .
N4 N 0.3511(11) 0.3506(6) 1.0191(13) 0.135(11) 0.5000 Uiso D U .
N7 N 0.306(2) 0.3642(4) 0.3754(14) 0.26(2) 0.5000 Uiso D U .
N10 N 0.0477(4) 0.5232(5) 0.2701(15) 0.109(10) 0.5000 Uiso D U 1
H31 H 0.2868 0.4065 0.8697 0.0843 1.0000 Uiso R . .
H61 H 0.3615 0.3087 0.5261 0.0753 1.0000 Uiso R . .
H111 H 0.0563 0.5097 0.7808 0.1049 1.0000 Uiso R . .

loop_
_atom_site_aniso_label
_atom_site_aniso_U_11
_atom_site_aniso_U_22
_atom_site_aniso_U_33
_atom_site_aniso_U_23
_atom_site_aniso_U_13
_atom_site_aniso_U_12
Sc1 0.030(4) 0.020(3) 0.075(3) -0.005(3) -0.002(3) -0.005(3)

loop_
_atom_type_symbol
_atom_type_scat_dispersion_real
_atom_type_scat_dispersion_imag
_atom_type_scat_Cromer_Mann_a1
_atom_type_scat_Cromer_Mann_b1
_atom_type_scat_Cromer_Mann_a2
_atom_type_scat_Cromer_Mann_b2
_atom_type_scat_Cromer_Mann_a3
_atom_type_scat_Cromer_Mann_b3
_atom_type_scat_Cromer_Mann_a4
_atom_type_scat_Cromer_Mann_b4
_atom_type_scat_Cromer_Mann_c
_atom_type_scat_source
C 0.0033 0.0016 2.3100 20.8439 1.0200 10.2075 1.5886 0.5687 0.8650 51.6512 0.2156 'International Tables Vol C 4.2.6.8 and 6.1.1.4'
H 0.0000 0.0000 0.4930 10.5109 0.3229 26.1257 0.1402 3.1424 0.0408 57.7998 0.0030 'International Tables Vol C 4.2.6.8 and 6.1.1.4'
N 0.0061 0.0033 12.2126 0.0057 3.1322 9.8933 2.0125 28.9975 1.1663 0.5826 -11.5290 'International Tables Vol C 4.2.6.8 and 6.1.1.4'
O 0.0106 0.0060 3.0485 13.2771 2.2868 5.7011 1.5463 0.3239 0.8670 32.9089 0.2508 'International Tables Vol C 4.2.6.8 and 6.1.1.4'
Sc 0.2519 0.3716 9.1890 9.0213 7.3679 0.5729 1.6409 136.1080 1.4680 51.3531 1.3329 'International Tables Vol C 4.2.6.8 and 6.1.1.4'

loop_
_geom_angle_atom_site_label_1
_geom_angle_site_symmetry_1
_geom_angle_atom_site_label_2
_geom_angle_atom_site_label_3
_geom_angle_site_symmetry_3
_geom_angle
_geom_angle_publ_flag
O2 13_564 Sc1 O5 13_564 97.0(6) yes
O2 13_564 Sc1 O6 13_564 86.8(6) yes
O5 13_564 Sc1 O6 13_564 91.6(6) yes
O2 13_564 Sc1 O1 . 177.0(7) yes
O5 13_564 Sc1 O1 . 85.7(6) yes
O6 13_564 Sc1 O1 . 91.7(6) yes
O2 13_564 Sc1 O3 . 85.3(6) yes
O5 13_564 Sc1 O3 . 85.9(6) yes
O6 13_564 Sc1 O3 . 171.4(6) yes
O1 . Sc1 O3 . 96.3(6) yes
O2 13_564 Sc1 O4 . 86.0(6) yes
O5 13_564 Sc1 O4 . 177.0(6) yes
O6 13_564 Sc1 O4 . 88.0(6) yes
O1 . Sc1 O4 . 91.3(6) yes
O3 . Sc1 O4 . 95.0(6) yes
C2 . C1 O1 . 117.4(6) yes
C2 . C1 O2 . 121.0(6) yes
O1 . C1 O2 . 121.5(7) yes
C1 . C2 C3 . 117.7(6) yes
C1 . C2 C7 . 120.7(6) yes
C3 . C2 C7 . 120.6(6) yes
C2 . C3 C4 . 121.6(6) yes
C2 . C3 H31 . 118.8 no
C4 . C3 H31 . 119.3 no
C3 . C4 C5 . 116.0(6) yes
C3 . C4 N4 . 117.4(6) yes
C5 . C4 N4 . 126.1(5) yes
C12 8_545 C5 C4 . 115.4(5) yes
C12 8_545 C5 C6 . 122.2(6) yes
C4 . C5 C6 . 122.1(6) yes
C5 . C6 C7 . 121.4(6) yes
C5 . C6 H61 . 118.9 no
C7 . C6 H61 . 119.3 no
C6 . C7 C2 . 118.0(6) yes
C6 . C7 N7 . 114.4(6) yes
C2 . C7 N7 . 127.6(6) yes
C9 . C8 O3 . 114.1(7) yes
C9 . C8 O6 . 114.4(7) yes
O3 . C8 O6 . 131.5(7) yes
C8 . C9 C10 . 122.4(6) yes
C8 . C9 C11 . 122.6(6) yes
C10 . C9 C11 . 114.8(6) yes
C10 15_464 C10 C9 . 122.2(3) yes
C10 15_464 C10 N10 . 106.5(6) yes
C9 . C10 N10 . 127.6(6) yes
C11 15_464 C11 C9 . 122.9(4) yes
C11 15_464 C11 H111 . 118.5 no
C9 . C11 H111 . 118.5 no
C5 7_554 C12 O4 . 110.0(6) yes
C5 7_554 C12 O5 . 123.6(7) yes
O4 . C12 O5 . 126.4(7) yes
Sc1 . O1 C1 . 132.7(10) yes
Sc1 13_565 O2 C1 . 158.0(18) yes
Sc1 . O3 C8 . 145.7(13) yes
Sc1 . O4 C12 . 146.3(16) yes
Sc1 13_565 O5 C12 . 139.6(9) yes
Sc1 13_565 O6 C8 . 132.6(14) yes
C4 . N4 O41 . 118.0(8) yes
C4 . N4 O42 . 112.4(8) yes
O41 . N4 O42 . 129.6(8) yes
C7 . N7 O72 . 104.1(8) yes
C7 . N7 O71 . 106.9(8) yes
O72 . N7 O71 . 149.0(8) yes
C10 . N10 O101 . 124.9(7) yes
C10 . N10 O102 . 119.4(7) yes
O101 . N10 O102 . 115.7(8) yes

loop_
_geom_bond_atom_site_label_1
_geom_bond_atom_site_label_2
_geom_bond_site_symmetry_2
_geom_bond_distance
_geom_bond_publ_flag
Sc1 O2 13_564 2.094(13) yes
Sc1 O5 13_564 2.064(14) yes
Sc1 O6 13_564 2.052(15) yes
Sc1 O1 . 2.029(13) yes
Sc1 O3 . 2.044(15) yes
Sc1 O4 . 2.090(14) yes
C1 C2 . 1.510(8) yes
C1 O1 . 1.251(8) yes
C1 O2 . 1.243(8) yes
C2 C3 . 1.374(8) yes
C2 C7 . 1.374(8) yes
C3 C4 . 1.409(8) yes
C3 H31 . 0.950 no
C4 C5 . 1.388(8) yes
C4 N4 . 1.433(9) yes
C5 C12 8_545 1.524(8) yes
C5 C6 . 1.350(8) yes
C6 C7 . 1.389(8) yes
C6 H61 . 0.950 no
C7 N7 . 1.437(9) yes
C8 C9 . 1.503(8) yes
C8 O3 . 1.229(8) yes
C8 O6 . 1.237(9) yes
C9 C10 . 1.382(8) yes
C9 C11 . 1.364(8) yes
C10 C10 15_464 1.399(9) yes
C10 N10 . 1.429(9) yes
C11 C11 15_464 1.390(9) yes
C11 H111 . 0.950 no
C12 O4 . 1.243(8) yes
C12 O5 . 1.226(9) yes
O41 N4 . 1.224(10) yes
O42 N4 . 1.224(10) yes
O71 N7 . 1.221(10) yes
O72 N7 . 1.221(10) yes
O101 N10 . 1.219(9) yes
O102 N10 . 1.218(9) yes
